data_2103242
loop_
_publ_author_name
'Lehmler, Hans-Joachim'
'Robertson, Larry W.'
'Parkin, Sean'
'Brock, Carolyn Pratt'

_publ_section_title
;
 Z' = 4 structure without obvious pseudosymmetry:
 implications for the formation of solid-state compounds
;
_journal_coden_ASTM ASBSDK
_journal_issue 1
_journal_name_full
;
 Acta Crystallographica, Section B: Structural Science
;
_journal_page_first 140
_journal_page_last 147
_journal_paper_doi 10.1107/s0108768101018043
_journal_volume 58
_journal_year 2002
_chemical_formula_moiety 'C12 H9 Cl O'
_chemical_formula_sum 'C12 H9 Cl O'
_chemical_formula_weight 204.64
_chemical_melting_point 315.1(10)
_chemical_name_common 4-chloro-2'-hydroxybiphenyl
_chemical_name_systematic 4-chloro-2'-biphenylol
_space_group_IT_number 14
_symmetry_cell_setting monoclinic
_symmetry_space_group_name_Hall '-P 2ybc'
_symmetry_space_group_name_H-M 'P 1 21/c 1'
_atom_sites_solution_hydrogens geom
_atom_sites_solution_primary direct
_atom_sites_solution_secondary difmap
_audit_creation_method
;
SHELXL-97, macros written locally, and C. P. Brock
;
_cell_angle_alpha 90
_cell_angle_beta 95.95(2)
_cell_angle_gamma 90
_cell_formula_units_Z 16
_cell_length_a 17.211(3)
_cell_length_b 11.962(2)
_cell_length_c 19.621(3)
_cell_measurement_reflns_used 20387
_cell_measurement_temperature 142.0(10)
_cell_measurement_theta_max 25.0
_cell_measurement_theta_min 1.0
_cell_volume 4017.8(12)
_computing_cell_refinement 'DENZO-SMN (Otwinowski & Minor, 1997)'
_computing_data_collection 'COLLECT software (Nonius, 1999)'
_computing_data_reduction 'SCALEPACK (Otwinowski & Minor, 1997)'
_computing_molecular_graphics 'SHELXTL PC (Sheldrick, 1990)'
_computing_structure_refinement 'SHELXL-97 (Sheldrick, 1997)'
_computing_structure_solution
;
SIR92 (Altomare, Cascarano, Giacovazzo, Guagliardi, Burla,
Polidori & Camalli, 1994) in maXus (Mackay, Gilmore,
Edwards, Tremayne, Stewart & Shankland, 1998)
;
_diffrn_ambient_temperature 142.0(10)
_diffrn_detector_area_resol_mean 18
_diffrn_measured_fraction_theta_full 1.000
_diffrn_measured_fraction_theta_max 1.000
_diffrn_measurement_device_type 'Nonius Kappa-CCD diffractometer'
_diffrn_measurement_method '\w scans with 2.0\% steps at \c=55\%'
_diffrn_radiation_monochromator graphite
_diffrn_radiation_source 'fine-focus sealed tube'
_diffrn_radiation_type MoK\a
_diffrn_radiation_wavelength .71073
_diffrn_reflns_av_R_equivalents .052
_diffrn_reflns_av_sigmaI/netI .091
_diffrn_reflns_limit_h_max 20
_diffrn_reflns_limit_h_min -20
_diffrn_reflns_limit_k_max 11
_diffrn_reflns_limit_k_min -14
_diffrn_reflns_limit_l_max 23
_diffrn_reflns_limit_l_min -23
_diffrn_reflns_number 11717
_diffrn_reflns_theta_full 25.0
_diffrn_reflns_theta_max 25.0
_diffrn_reflns_theta_min 1.2
_diffrn_standards_decay_% <2.
_exptl_absorpt_coefficient_mu .34
_exptl_absorpt_correction_T_max .98
_exptl_absorpt_correction_T_min .87
_exptl_absorpt_correction_type multi-scan
_exptl_absorpt_process_details 'DENZO-SMN (Otwinowski & Minor, 1997)'
_exptl_crystal_colour colourless
_exptl_crystal_density_diffrn 1.353
_exptl_crystal_density_method 'not measured'
_exptl_crystal_description
;
Pointed laths elongated along b.  Crystals are thinnest in
direction a*.
;
_exptl_crystal_F_000 1696
_exptl_crystal_size_max .41
_exptl_crystal_size_mid .25
_exptl_crystal_size_min .05
_refine_diff_density_max .331
_refine_diff_density_min -.26
_refine_ls_extinction_coef .00049(9)
_refine_ls_extinction_expression Fc^*^=kFc[1+0.001xFc^2^\l^3^/sin(2\q)]^-1/4^
_refine_ls_extinction_method SHELXL
_refine_ls_goodness_of_fit_ref .99
_refine_ls_hydrogen_treatment mixed
_refine_ls_matrix_type full
_refine_ls_number_parameters 522
_refine_ls_number_reflns 7080
_refine_ls_number_restraints 0
_refine_ls_restrained_S_all .99
_refine_ls_R_factor_all .097
_refine_ls_R_factor_gt .045
_refine_ls_shift/su_max .001
_refine_ls_shift/su_mean .000
_refine_ls_structure_factor_coef Fsqd
_refine_ls_weighting_details 'calc w=1/[\s^2^(Fo^2^)+(0.02P)^2^] where P=(Fo^2^+2Fc^2^)/3'
_refine_ls_weighting_scheme calc
_refine_ls_wR_factor_gt .068
_refine_ls_wR_factor_ref .080
_reflns_number_gt 4349
_reflns_number_total 7080
_reflns_threshold_expression >2sigma(I)
_cod_data_source_file ns0006.cif
_cod_data_source_block k00201
_cod_depositor_comments
;
The following automatic conversions were performed:

'_chemical_melting_point' value '41-43_C' was changed to '315.1(10)'
- it was converted from degrees Celsius(C) to Kelvins(K), the average
value was taken and precision was estimated.

Automatic conversion script
Id: cif_fix_values 1646 2011-03-28 12:23:43Z adriana 

The following automatic conversions were performed:

'_chemical_melting_point' value '41-43_C' was changed to '315.1(10)'
- it was converted from degrees Celsius(C) to Kelvins(K), the average
value was taken and precision was estimated.

Automatic conversion script
Id: cif_fix_values 1715 2011-07-08 13:25:40Z adriana 
;
_cod_original_cell_volume 4017.8(11)
_cod_original_sg_symbol_H-M 'P1 21/c 1'
_cod_database_code 2103242
_cod_database_fobs_code 2103242

loop_
_symmetry_equiv_pos_as_xyz
'x, y, z'
'-x, y+1/2, -z+1/2'
'-x, -y, -z'
'x, -y-1/2, z-1/2'

loop_
_atom_site_label
_atom_site_fract_x
_atom_site_fract_y
_atom_site_fract_z
_atom_site_U_iso_or_equiv
_atom_site_adp_type
_atom_site_calc_flag
_atom_site_refinement_flags
_atom_site_occupancy
_atom_site_type_symbol
ClA .85485(4) .67701(6) .65086(3) .0506(2) Uani d . 1 Cl
OA .82192(9) .14121(15) .56739(8) .0298(5) Uani d . 1 O
HA .8098(13) .0886(18) .5419(11) .043(9) Uiso d . 1 H
C1A .88220(12) .3009(2) .66576(11) .0263(6) Uani d . 1 C
C2A .85684(12) .3636(2) .71924(12) .0312(6) Uani d . 1 C
H2A .8454 .3262 .7597 .037 Uiso calc R 1 H
C3A .84789(12) .4786(2) .71514(12) .0333(6) Uani d . 1 C
H3A .8307 .5196 .7522 .040 Uiso calc R 1 H
C4A .86444(12) .5320(2) .65635(13) .0317(6) Uani d . 1 C
C5A .88895(12) .4734(2) .60218(12) .0334(7) Uani d . 1 C
H5A .9000 .5116 .5619 .040 Uiso calc R 1 H
C6A .89746(12) .3586(2) .60664(11) .0330(7) Uani d . 1 C
H6A .9139 .3183 .5690 .040 Uiso calc R 1 H
C7A .89580(12) .1793(2) .67404(11) .0261(6) Uani d . 1 C
C8A .86839(12) .1007(2) .62469(11) .0252(6) Uani d . 1 C
C9A .88308(12) -.0115(2) .63300(12) .0318(6) Uani d . 1 C
H9A .8639 -.0629 .5984 .038 Uiso calc R 1 H
C10A .92588(13) -.0493(2) .69203(12) .0332(6) Uani d . 1 C
H10A .9371 -.1268 .6976 .040 Uiso calc R 1 H
C11A .95252(12) .0258(2) .74321(12) .0326(6) Uani d . 1 C
H11A .9807 .0001 .7844 .039 Uiso calc R 1 H
C12A .93760(12) .1379(2) .73340(11) .0303(6) Uani d . 1 C
H12A .9564 .1890 .7683 .036 Uiso calc R 1 H
ClB .91269(4) .40903(5) .41272(3) .0552(2) Uani d . 1 Cl
OB .75170(9) -.04981(13) .49380(8) .0280(4) Uani d . 1 O
HB .7189(11) -.0815(17) .5131(10) .027(8) Uiso d . 1 H
C1B .86689(13) .03693(19) .41734(10) .0252(6) Uani d . 1 C
C2B .94130(13) .0806(2) .43262(11) .0340(7) Uani d . 1 C
H2B .9835 .0308 .4447 .041 Uiso calc R 1 H
C3B .95622(14) .1939(2) .43090(11) .0380(7) Uani d . 1 C
H3B 1.0077 .2218 .4421 .046 Uiso calc R 1 H
C4B .89518(16) .2658(2) .41260(11) .0353(7) Uani d . 1 C
C5B .82057(14) .2258(2) .39382(11) .0322(6) Uani d . 1 C
H5B .7793 .2758 .3791 .039 Uiso calc R 1 H
C6B .80673(13) .1121(2) .39670(10) .0272(6) Uani d . 1 C
H6B .7554 .0845 .3844 .033 Uiso calc R 1 H
C7B .85300(12) -.08488(19) .42319(11) .0249(6) Uani d . 1 C
C8B .79486(12) -.1267(2) .46116(11) .0239(6) Uani d . 1 C
C9B .78249(13) -.2404(2) .46716(11) .0310(6) Uani d . 1 C
H9B .7422 -.2670 .4926 .037 Uiso calc R 1 H
C10B .82888(14) -.3150(2) .43607(12) .0379(7) Uani d . 1 C
H10B .8206 -.3931 .4401 .045 Uiso calc R 1 H
C11B .88765(14) -.2758(2) .39894(12) .0406(7) Uani d . 1 C
H11B .9198 -.3271 .3778 .049 Uiso calc R 1 H
C12B .89921(13) -.1628(2) .39282(12) .0345(7) Uani d . 1 C
H12B .9396 -.1369 .3673 .041 Uiso calc R 1 H
ClC .71975(3) -.60592(5) .49132(3) .0413(2) Uani d . 1 Cl
OC .64090(9) -.09731(15) .58858(8) .0276(4) Uani d . 1 O
HC .6545(13) -.0408(17) .6065(11) .033(9) Uiso d . 1 H
C1C .57711(12) -.30037(19) .53329(11) .0233(6) Uani d . 1 C
C2C .56888(13) -.35242(19) .46974(12) .0334(7) Uani d . 1 C
H2C .5329 -.3226 .4344 .040 Uiso calc R 1 H
C3C .61162(14) -.4466(2) .45648(12) .0369(7) Uani d . 1 C
H3C .6052 -.4812 .4127 .044 Uiso calc R 1 H
C4C .66364(12) -.48920(18) .50806(12) .0293(6) Uani d . 1 C
C5C .67342(12) -.44015(19) .57197(11) .0275(6) Uani d . 1 C
H5C .7092 -.4707 .6072 .033 Uiso calc R 1 H
C6C .63046(12) -.34599(18) .58404(11) .0251(6) Uani d . 1 C
H6C .6374 -.3116 .6279 .030 Uiso calc R 1 H
C7C .52898(13) -.20204(19) .54693(10) .0229(6) Uani d . 1 C
C8C .56037(13) -.1033(2) .57603(10) .0222(6) Uani d . 1 C
C9C .51281(13) -.01386(19) .58912(10) .0256(6) Uani d . 1 C
H9C .5351 .0523 .6096 .031 Uiso calc R 1 H
C10C .43317(13) -.0209(2) .57245(10) .0284(6) Uani d . 1 C
H10C .4007 .0404 .5814 .034 Uiso calc R 1 H
C11C .40040(13) -.1174(2) .54274(11) .0299(6) Uani d . 1 C
H11C .3456 -.1223 .5309 .036 Uiso calc R 1 H
C12C .44825(13) -.20594(19) .53058(10) .0276(6) Uani d . 1 C
H12C .4254 -.2719 .5104 .033 Uiso calc R 1 H
ClD .67308(4) -.35580(5) .79278(3) .0580(2) Uani d . 1 Cl
OD .69079(9) .11209(13) .63502(8) .0318(5) Uani d . 1 O
HD .7205(14) .143(2) .6094(13) .074(11) Uiso d . 1 H
C1D .65087(13) .0162(2) .75648(10) .0267(6) Uani d . 1 C
C2D .58603(14) -.0478(2) .76689(11) .0336(6) Uani d . 1 C
H2D .5364 -.0130 .7662 .040 Uiso calc R 1 H
C3D .59268(15) -.1623(2) .77826(11) .0373(7) Uani d . 1 C
H3D .5479 -.2058 .7850 .045 Uiso calc R 1 H
C4D .66480(17) -.2115(2) .77959(11) .0372(7) Uani d . 1 C
C5D .73011(15) -.1504(2) .76963(11) .0402(7) Uani d . 1 C
H5D .7796 -.1857 .7706 .048 Uiso calc R 1 H
C6D .72290(14) -.0369(2) .75820(11) .0347(7) Uani d . 1 C
H6D .7680 .0057 .7514 .042 Uiso calc R 1 H
C7D .64328(12) .1384(2) .74268(12) .0260(6) Uani d . 1 C
C8D .66476(12) .1853(2) .68252(12) .0254(6) Uani d . 1 C
C9D .65814(12) .2975(2) .66855(12) .0319(6) Uani d . 1 C
H9D .6729 .3264 .6267 .038 Uiso calc R 1 H
C10D .62981(13) .3681(2) .71600(13) .0387(7) Uani d . 1 C
H10D .6253 .4460 .7070 .046 Uiso calc R 1 H
C11D .60807(14) .3253(2) .77646(13) .0424(7) Uani d . 1 C
H11D .5889 .3737 .8092 .051 Uiso calc R 1 H
C12D .61423(13) .2116(2) .78936(12) .0396(7) Uani d . 1 C
H12D .5983 .1828 .8309 .048 Uiso calc R 1 H

loop_
_atom_site_aniso_label
_atom_site_aniso_U_11
_atom_site_aniso_U_22
_atom_site_aniso_U_33
_atom_site_aniso_U_12
_atom_site_aniso_U_13
_atom_site_aniso_U_23
ClA .0562(5) .0354(4) .0576(5) -.0049(4) -.0064(4) .0021(4)
OA .0311(11) .0363(12) .0214(10) -.0011(9) .0002(8) -.0075(10)
C1A .0203(14) .0372(17) .0209(15) -.0027(12) -.0004(11) -.0048(14)
C2A .0307(15) .0381(17) .0251(15) -.0053(13) .0045(12) .0000(14)
C3A .0305(16) .0399(18) .0294(16) -.0027(13) .0023(12) -.0059(15)
C4A .0247(15) .0316(16) .0369(17) -.0082(12) -.0062(13) .0009(14)
C5A .0281(15) .0459(19) .0253(16) -.0088(14) -.0013(12) .0059(15)
C6A .0293(15) .0457(19) .0241(16) -.0049(13) .0035(12) -.0049(14)
C7A .0198(14) .0374(17) .0219(15) -.0016(12) .0060(12) -.0035(14)
C8A .0175(14) .0373(17) .0208(15) .0030(13) .0017(11) -.0011(14)
C9A .0256(15) .0390(18) .0301(16) .0029(13) -.0006(12) -.0081(14)
C10A .0276(15) .0319(17) .0398(17) .0072(13) .0025(13) -.0028(14)
C11A .0254(15) .0417(18) .0298(16) .0024(13) -.0017(12) -.0018(15)
C12A .0257(15) .0398(18) .0251(15) -.0014(13) .0009(12) -.0043(14)
ClB .0831(6) .0322(4) .0563(5) -.0090(4) .0354(4) -.0019(4)
OB .0245(10) .0314(11) .0298(10) -.0023(9) .0111(8) -.0008(9)
C1B .0245(15) .0313(16) .0212(14) .0023(13) .0093(11) .0004(12)
C2B .0276(16) .0394(18) .0362(16) .0040(13) .0095(12) .0030(14)
C3B .0324(16) .0402(19) .0441(17) -.0101(15) .0166(13) -.0041(15)
C4B .0508(18) .0293(17) .0296(16) -.0032(15) .0220(14) -.0019(13)
C5B .0448(18) .0291(17) .0245(15) .0088(14) .0119(13) .0028(13)
C6B .0268(15) .0351(17) .0210(14) .0049(13) .0080(11) -.0004(13)
C7B .0204(14) .0307(16) .0231(14) .0022(12) -.0005(11) -.0003(13)
C8B .0239(14) .0285(16) .0188(14) .0050(13) .0005(11) -.0037(13)
C9B .0302(15) .0329(17) .0297(15) -.0025(14) .0030(12) -.0010(14)
C10B .0450(17) .0268(16) .0415(17) .0015(14) .0033(14) -.0005(14)
C11B .0441(17) .0340(18) .0453(17) .0133(15) .0121(14) -.0060(15)
C12B .0289(15) .0395(18) .0370(16) .0082(14) .0120(12) -.0032(15)
ClC .0340(4) .0328(4) .0580(5) .0024(3) .0091(3) -.0121(4)
OC .0250(11) .0272(11) .0302(11) -.0028(9) .0010(8) -.0069(9)
C1C .0209(14) .0242(15) .0247(15) -.0041(12) .0028(11) .0020(13)
C2C .0392(16) .0337(17) .0252(16) .0072(13) -.0069(12) -.0031(14)
C3C .0455(17) .0345(17) .0298(16) -.0013(14) .0002(14) -.0116(14)
C4C .0251(15) .0242(15) .0389(16) -.0007(12) .0050(13) -.0034(14)
C5C .0237(14) .0259(15) .0325(16) -.0025(12) .0006(12) .0022(13)
C6C .0271(15) .0251(15) .0230(14) -.0042(12) .0014(12) -.0047(12)
C7C .0224(14) .0300(16) .0166(13) -.0005(13) .0032(11) .0035(12)
C8C .0186(14) .0337(16) .0150(13) -.0004(13) .0047(11) .0028(12)
C9C .0345(16) .0264(15) .0168(13) .0017(13) .0065(12) -.0023(12)
C10C .0281(16) .0365(17) .0218(14) .0079(13) .0084(12) .0063(13)
C11C .0209(14) .0411(17) .0279(15) -.0015(14) .0035(11) .0068(14)
C12C .0285(15) .0298(16) .0246(14) -.0037(13) .0037(12) .0005(12)
ClD .0859(6) .0366(5) .0490(5) .0036(4) -.0058(4) .0066(4)
OD .0362(11) .0300(11) .0319(11) -.0031(9) .0156(9) -.0057(9)
C1D .0246(15) .0364(17) .0185(14) .0036(13) -.0006(11) -.0031(13)
C2D .0316(16) .0428(18) .0271(15) .0040(14) .0066(12) .0012(14)
C3D .0406(18) .0421(19) .0291(16) -.0061(15) .0024(13) .0049(14)
C4D .0564(19) .0316(17) .0223(15) .0021(16) -.0021(14) .0013(13)
C5D .0413(18) .0438(19) .0345(17) .0120(15) -.0015(13) .0012(15)
C6D .0336(17) .0379(18) .0322(16) -.0007(14) .0022(12) .0003(14)
C7D .0203(14) .0328(16) .0243(15) .0020(12) -.0004(11) -.0050(14)
C8D .0167(13) .0313(17) .0281(15) -.0007(12) .0022(11) -.0109(14)
C9D .0341(15) .0285(17) .0335(16) -.0044(13) .0064(12) -.0047(14)
C10D .0429(17) .0273(16) .0446(18) .0021(13) -.0017(14) -.0111(15)
C11D .0489(18) .044(2) .0330(18) .0133(15) -.0002(14) -.0157(16)
C12D .0413(17) .052(2) .0257(15) .0079(15) .0025(13) -.0043(16)

loop_
_atom_type_symbol
_atom_type_description
_atom_type_scat_dispersion_real
_atom_type_scat_dispersion_imag
_atom_type_scat_source
C C .0033 .0016 'International Tables Vol C Tables 4.2.6.8 and 6.1.1.4'
H H .0000 .0000 'International Tables Vol C Tables 4.2.6.8 and 6.1.1.4'
O O .0106 .0060 'International Tables Vol C Tables 4.2.6.8 and 6.1.1.4'
Cl Cl .1484 .1585 'International Tables Vol C Tables 4.2.6.8 and 6.1.1.4'

loop_
_geom_angle_atom_site_label_1
_geom_angle_atom_site_label_2
_geom_angle_atom_site_label_3
_geom_angle
_geom_angle_publ_flag
C8A OA HA 108(2) no
C8B OB HB 110(2) no
C8C OC HC 112(2) no
C8D OD HD 112(2) no
C2A C1A C6A 117.3(2) no
C2B C1B C6B 117.4(2) no
C2C C1C C6C 117.7(2) no
C2D C1D C6D 118.3(2) no
C2A C1A C7A 120.2(2) no
C2B C1B C7B 120.4(2) no
C2C C1C C7C 120.8(2) no
C2D C1D C7D 120.8(2) no
C6A C1A C7A 122.3(2) no
C6B C1B C7B 122.2(2) no
C6C C1C C7C 121.5(2) no
C6D C1D C7D 120.9(2) no
C1A C2A C3A 122.1(2) no
C1B C2B C3B 122.3(2) no
C1C C2C C3C 121.8(2) no
C1D C2D C3D 120.9(2) no
C2A C3A C4A 118.6(2) no
C2B C3B C4B 118.7(2) no
C2C C3C C4C 118.7(2) no
C2D C3D C4D 119.0(2) no
C3A C4A C5A 121.2(2) no
C3B C4B C5B 121.0(2) no
C3C C4C C5C 121.3(2) no
C3D C4D C5D 121.5(2) no
C3A C4A ClA 119.2(2) no
C3B C4B ClB 119.2(2) no
C3C C4C ClC 119.1(2) no
C3D C4D ClD 119.1(2) no
C5A C4A ClA 119.6(2) no
C5B C4B ClB 119.8(2) no
C5C C4C ClC 119.5(2) no
C5D C4D ClD 119.4(2) no
C4A C5A C6A 119.8(2) no
C4B C5B C6B 119.2(2) no
C4C C5C C6C 119.1(2) no
C4D C5D C6D 119.1(2) no
C1A C6A C5A 121.0(2) no
C1B C6B C5B 121.2(2) no
C1C C6C C5C 121.4(2) no
C1D C6D C5D 121.2(2) no
C1A C7A C8A 123.2(2) no
C1B C7B C8B 121.5(2) no
C1C C7C C8C 123.1(2) no
C1D C7D C8D 121.6(2) no
C1A C7A C12A 120.2(2) no
C1B C7B C12B 121.2(2) no
C1C C7C C12C 119.7(2) no
C1D C7D C12D 121.8(2) no
C8A C7A C12A 116.6(2) no
C8B C7B C12B 117.3(2) no
C8C C7C C12C 117.2(2) no
C8D C7D C12D 116.7(2) no
C7A C8A C9A 122.1(2) no
C7B C8B C9B 121.4(2) no
C7C C8C C9C 121.2(2) no
C7D C8D C9D 122.7(2) no
OA C8A C7A 116.6(2) no
OB C8B C7B 117.2(2) no
OC C8C C7C 117.1(2) no
OD C8D C7D 116.7(2) no
OA C8A C9A 121.2(2) no
OB C8B C9B 121.4(2) no
OC C8C C9C 121.7(2) no
OD C8D C9D 120.6(2) no
C8A C9A C10A 119.7(2) no
C8B C9B C10B 119.8(2) no
C8C C9C C10C 120.0(2) no
C8D C9D C10D 119.4(2) no
C9A C10A C11A 120.0(2) no
C9B C10B C11B 120.0(2) no
C9C C10C C11C 120.2(2) no
C9D C10D C11D 119.9(2) no
C10A C11A C12A 119.1(2) no
C10B C11B C12B 119.8(2) no
C10C C11C C12C 119.2(2) no
C10D C11D C12D 120.0(2) no
C7A C12A C11A 122.4(2) no
C7B C12B C11B 121.7(2) no
C7C C12C C11C 122.3(2) no
C7D C12D C11D 121.4(2) no
C1A C2A H2A 119.0 no
C1B C2B H2B 118.8 no
C1C C2C H2C 119.1 no
C1D C2D H2D 119.5 no
C3A C2A H2A 119.0 no
C3B C2B H2B 118.8 no
C3C C2C H2C 119.1 no
C3D C2D H2D 119.5 no
C2A C3A H3A 120.7 no
C2B C3B H3B 120.6 no
C2C C3C H3C 120.6 no
C2D C3D H3D 120.5 no
C4A C3A H3A 120.7 no
C4B C3B H3B 120.6 no
C4C C3C H3C 120.6 no
C4D C3D H3D 120.5 no
C4A C5A H5A 120.1 no
C4B C5B H5B 120.4 no
C4C C5C H5C 120.5 no
C4D C5D H5D 120.4 no
C6A C5A H5A 120.1 no
C6B C5B H5B 120.4 no
C6C C5C H5C 120.5 no
C6D C5D H5D 120.4 no
C1A C6A H6A 119.5 no
C1B C6B H6B 119.4 no
C1C C6C H6C 119.3 no
C1D C6D H6D 119.4 no
C5A C6A H6A 119.5 no
C5B C6B H6B 119.4 no
C5C C6C H6C 119.3 no
C5D C6D H6D 119.4 no
C8A C9A H9A 120.2 no
C8B C9B H9B 120.1 no
C8C C9C H9C 120.0 no
C8D C9D H9D 120.3 no
C10A C9A H9A 120.2 no
C10B C9B H9B 120.1 no
C10C C9C H9C 120.0 no
C10D C9D H9D 120.3 no
C9A C10A H10A 120.0 no
C9B C10B H10B 120.0 no
C9C C10C H10C 119.9 no
C9D C10D H10D 120.1 no
C11A C10A H10A 120.0 no
C11B C10B H10B 120.0 no
C11C C10C H10C 119.9 no
C11D C10D H10D 120.1 no
C10A C11A H11A 120.4 no
C10B C11B H11B 120.1 no
C10C C11C H11C 120.4 no
C10D C11D H11D 120.0 no
C12A C11A H11A 120.4 no
C12B C11B H11B 120.1 no
C12C C11C H11C 120.4 no
C12D C11D H11D 120.0 no
C7A C12A H12A 118.8 no
C7B C12B H12B 119.2 no
C7C C12C H12C 118.9 no
C7D C12D H12D 119.3 no
C11A C12A H12A 118.8 no
C11B C12B H12B 119.2 no
C11C C12C H12C 118.9 no
C11D C12D H12D 119.3 no

loop_
_geom_bond_atom_site_label_1
_geom_bond_atom_site_label_2
_geom_bond_distance
_geom_bond_publ_flag
ClA C4A 1.744(2) no
ClB C4B 1.739(2) no
ClC C4C 1.748(2) no
ClD C4D 1.749(2) no
OA C8A 1.397(2) no
OB C8B 1.381(2) no
OC C8C 1.384(2) no
OD C8D 1.386(2) no
OA HA .82(2) no
OB HB .81(2) no
OC HC .79(2) no
OD HD .84(2) no
C1A C2A 1.396(3) no
C1B C2B 1.387(3) no
C1C C2C 1.388(3) no
C1D C2D 1.386(3) no
C1A C6A 1.398(3) no
C1B C6B 1.399(3) no
C1C C6C 1.394(3) no
C1D C6D 1.390(3) no
C1A C7A 1.480(3) no
C1B C7B 1.483(3) no
C1C C7C 1.479(3) no
C1D C7D 1.490(3) no
C2A C3A 1.386(3) no
C2B C3B 1.381(3) no
C2C C3C 1.385(3) no
C2D C3D 1.390(3) no
C3A C4A 1.374(3) no
C3B C4B 1.376(3) no
C3C C4C 1.378(3) no
C3D C4D 1.371(3) no
C4A C5A 1.376(3) no
C4B C5B 1.384(3) no
C4C C5C 1.379(3) no
C4D C5D 1.372(3) no
C5A C6A 1.383(3) no
C5B C6B 1.383(3) no
C5C C6C 1.381(3) no
C5D C6D 1.379(3) no
C7A C8A 1.396(3) no
C7B C8B 1.401(3) no
C7C C8C 1.396(3) no
C7D C8D 1.391(3) no
C7A C12A 1.395(3) no
C7B C12B 1.398(3) no
C7C C12C 1.394(3) no
C7D C12D 1.397(3) no
C8A C9A 1.372(3) no
C8B C9B 1.383(3) no
C8C C9C 1.388(3) no
C8D C9D 1.372(3) no
C9A C10A 1.383(3) no
C9B C10B 1.381(3) no
C9C C10C 1.378(3) no
C9D C10D 1.383(3) no
C10A C11A 1.390(3) no
C10B C11B 1.388(3) no
C10C C11C 1.386(3) no
C10D C11D 1.379(3) no
C11A C12A 1.374(3) no
C11B C12B 1.374(3) no
C11C C12C 1.378(3) no
C11D C12D 1.385(3) no
C2A H2A .95 no
C2B H2B .95 no
C2C H2C .95 no
C2D H2D .95 no
C3A H3A .95 no
C3B H3B .95 no
C3C H3C .95 no
C3D H3D .95 no
C5A H5A .95 no
C5B H5B .95 no
C5C H5C .95 no
C5D H5D .95 no
C6A H6A .95 no
C6B H6B .95 no
C6C H6C .95 no
C6D H6D .95 no
C9A H9A .95 no
C9B H9B .95 no
C9C H9C .95 no
C9D H9D .95 no
C10A H10A .95 no
C10B H10B .95 no
C10C H10C .95 no
C10D H10D .95 no
C11A H11A .95 no
C11B H11B .95 no
C11C H11C .95 no
C11D H11D .95 no
C12A H12A .95 no
C12B H12B .95 no
C12C H12C .95 no
C12D H12D .95 no

loop_
_geom_hbond_atom_site_label_D
_geom_hbond_atom_site_label_H
_geom_hbond_atom_site_label_A
_geom_hbond_distance_DH
_geom_hbond_distance_HA
_geom_hbond_distance_DA
_geom_hbond_angle_DHA
OA HA OB .82(2) 2.11(2) 2.899(2) 164(2)
OB HB OC .81(2) 2.11(2) 2.855(2) 154(2)
OC HC OD .79(2) 1.99(2) 2.771(2) 170(2)
OD HD OA .84(3) 2.01(2) 2.756(2) 148(2)

loop_
_geom_torsion_atom_site_label_1
_geom_torsion_atom_site_label_2
_geom_torsion_atom_site_label_3
_geom_torsion_atom_site_label_4
_geom_torsion
_geom_torsion_publ_flag
C6A C1A C2A C3A -.9(3) no
C6B C1B C2B C3B 2.9(3) no
C6C C1C C2C C3C .2(3) no
C6D C1D C2D C3D -.5(3) no
C7A C1A C2A C3A 176.1(2) no
C7B C1B C2B C3B -177.0(2) no
C7C C1C C2C C3C -178.0(2) no
C7D C1D C2D C3D 178.6(2) no
C2A C1A C6A C5A 1.1(3) no
C2B C1B C6B C5B -2.0(3) no
C2C C1C C6C C5C -.4(3) no
C2D C1D C6D C5D .3(3) no
C7A C1A C6A C5A -175.8(2) no
C7B C1B C6B C5B 177.80(19) no
C7C C1C C6C C5C 177.7(2) no
C7D C1D C6D C5D -178.7(2) no
C2A C1A C7A C8A 133.5(2) no
C2B C1B C7B C8B 127.7(2) no
C2C C1C C7C C8C -130.4(2) no
C2D C1D C7D C8D -120.2(2) no
C2A C1A C7A C12A -46.3(3) no
C2B C1B C7B C12B -50.1(3) no
C2C C1C C7C C12C 49.7(3) no
C2D C1D C7D C12D 59.7(3) no
C6A C1A C7A C8A -49.7(3) no
C6B C1B C7B C8B -52.1(3) no
C6C C1C C7C C8C 51.5(3) no
C6D C1D C7D C8D 58.8(3) no
C6A C1A C7A C12A 130.5(2) no
C6B C1B C7B C12B 130.0(2) no
C6C C1C C7C C12C -128.4(2) no
C6D C1D C7D C12D -121.3(2) no
C1A C2A C3A C4A .1(3) no
C1B C2B C3B C4B -.8(3) no
C1C C2C C3C C4C .0(3) no
C1D C2D C3D C4D .5(3) no
C2A C3A C4A C5A .4(3) no
C2B C3B C4B C5B -2.3(3) no
C2C C3C C4C C5C .2(3) no
C2D C3D C4D C5D -.3(4) no
C2A C3A C4A ClA -179.07(16) no
C2B C3B C4B ClB 178.09(16) no
C2C C3C C4C ClC -178.38(17) no
C2D C3D C4D ClD -179.17(16) no
C3A C4A C5A C6A -.2(3) no
C3B C4B C5B C6B 3.1(3) no
C3C C4C C5C C6C -.5(3) no
C3D C4D C5D C6D .2(4) no
ClA C4A C5A C6A 179.28(16) no
ClB C4B C5B C6B -177.30(15) no
ClC C4C C5C C6C 178.10(16) no
ClD C4D C5D C6D 178.99(17) no
C4A C5A C6A C1A -.6(3) no
C4B C5B C6B C1B -.8(3) no
C4C C5C C6C C1C .6(3) no
C4D C5D C6D C1D -.1(3) no
C1A C7A C8A C9A 178.7(2) no
C1B C7B C8B C9B -179.3(2) no
C1C C7C C8C C9C -178.76(19) no
C1D C7D C8D C9D 179.8(2) no
C1A C7A C8A OA -4.1(3) no
C1B C7B C8B OB -.9(3) no
C1C C7C C8C OC 3.8(3) no
C1D C7D C8D OD 2.3(3) no
C12A C7A C8A C9A -1.5(3) no
C12B C7B C8B C9B -1.4(3) no
C12C C7C C8C C9C 1.1(3) no
C12D C7D C8D C9D -.1(3) no
C12A C7A C8A OA 175.69(17) no
C12B C7B C8B OB 177.03(18) no
C12C C7C C8C OC -176.39(17) no
C12D C7D C8D OD -177.61(18) no
C1A C7A C12A C11A -179.3(2) no
C1B C7B C12B C11B 178.9(2) no
C1C C7C C12C C11C 179.3(2) no
C1D C7D C12D C11D 179.4(2) no
C8A C7A C12A C11A .9(3) no
C8B C7B C12B C11B .9(3) no
C8C C7C C12C C11C -.5(3) no
C8D C7D C12D C11D -.7(3) no
C7A C8A C9A C10A .4(3) no
C7B C8B C9B C10B .9(3) no
C7C C8C C9C C10C -.9(3) no
C7D C8D C9D C10D .7(3) no
OA C8A C9A C10A -176.60(18) no
OB C8B C9B C10B -177.38(19) no
OC C8C C9C C10C 176.45(18) no
OD C8D C9D C10D 178.07(19) no
C8A C9A C10A C11A 1.2(3) no
C8B C9B C10B C11B .0(3) no
C8C C9C C10C C11C .1(3) no
C8D C9D C10D C11D -.4(3) no
C9A C10A C11A C12A -1.8(3) no
C9B C10B C11B C12B -.4(4) no
C9C C10C C11C C12C .4(3) no
C9D C10D C11D C12D -.4(4) no
C10A C11A C12A C7A .7(3) no
C10B C11B C12B C7B .0(4) no
C10C C11C C12C C7C -.2(3) no
C10D C11D C12D C7D 1.0(4) no

loop_
_cod_related_entry_id
_cod_related_entry_database
_cod_related_entry_code
1 ChemSpider 158644
